data_3000277
loop_
_publ_author_name
'Daniel Kratzert'

_journal_name_full 'Personal communication to COD'
_journal_year 2023
_chemical_formula_moiety 'C17 H14 Au Cl N O P'
_chemical_formula_sum 'C17 H14 Au Cl N O P'
_chemical_formula_weight 511.68
_space_group_crystal_system monoclinic
_space_group_IT_number 14
_space_group_name_Hall '-P 2yn'
_space_group_name_H-M_alt 'P 1 21/n 1'
_atom_sites_solution_hydrogens geom
_atom_sites_solution_primary direct
_audit_creation_method
;
FinalCif V66 by Daniel Kratzert, Freiburg 2019,
https://github.com/dkratzert/FinalCif
;
_cell_angle_alpha 90
_cell_angle_beta 90.945(3)
_cell_angle_gamma 90
_cell_formula_units_Z 4
_cell_length_a 8.4537(4)
_cell_length_b 10.9203(5)
_cell_length_c 18.0807(12)
_cell_measurement_reflns_used 9499
_cell_measurement_temperature 100(2)
_cell_measurement_theta_max 30.5395
_cell_measurement_theta_min 2.256
_cell_volume 1668.93(16)
_computing_cell_refinement 'SAINT V8.40A'
_computing_data_collection 'Bruker BIS V6.2.14/2020-04-30'
_computing_data_reduction 'SAINT V8.40A'
_computing_structure_refinement 'SHELXL-2018/3 (Sheldrick, 2018)'
_computing_structure_solution 'SHELXT 2014/5 (Sheldrick, 2014)'
_diffrn_ambient_environment N~2~
_diffrn_ambient_temperature 100(2)
_diffrn_detector CPAD
_diffrn_detector_area_resol_mean 7.41
_diffrn_detector_type 'Bruker PHOTON III'
_diffrn_measured_fraction_theta_full 1.000
_diffrn_measured_fraction_theta_max 0.998
_diffrn_measurement_device 'three-circle diffractometer'
_diffrn_measurement_device_type 'Bruker D8 VENTURE dual wavelength Mo/Cu'
_diffrn_measurement_method '\w and \f scans'
_diffrn_measurement_specimen_support 'MiTeGen micromount'
_diffrn_radiation_monochromator 'mirror optics'
_diffrn_radiation_probe x-ray
_diffrn_radiation_type MoK\a
_diffrn_radiation_wavelength 0.71073
_diffrn_reflns_av_R_equivalents 0.0391
_diffrn_reflns_av_unetI/netI 0.0134
_diffrn_reflns_Laue_measured_fraction_full 1.000
_diffrn_reflns_Laue_measured_fraction_max 0.998
_diffrn_reflns_limit_h_max 12
_diffrn_reflns_limit_h_min -12
_diffrn_reflns_limit_k_max 15
_diffrn_reflns_limit_k_min -15
_diffrn_reflns_limit_l_max 25
_diffrn_reflns_limit_l_min -25
_diffrn_reflns_number 86703
_diffrn_reflns_point_group_measured_fraction_full 1.000
_diffrn_reflns_point_group_measured_fraction_max 0.998
_diffrn_reflns_theta_full 25.242
_diffrn_reflns_theta_max 30.515
_diffrn_reflns_theta_min 2.179
_diffrn_source 'microfocus sealed X-ray tube'
_diffrn_source_current 1.4
_diffrn_source_type 'Incoatec I\ms'
_diffrn_source_voltage 50.0
_exptl_absorpt_coefficient_mu 9.070
_exptl_absorpt_correction_T_max 0.7461
_exptl_absorpt_correction_T_min 0.4787
_exptl_absorpt_correction_type multi-scan
_exptl_absorpt_process_details
;
 SADABS 2016/2: Krause, L., Herbst-Irmer, R., Sheldrick G.M. & Stalke D.,
 J. Appl. Cryst. 48 (2015) 3-10
;
_exptl_crystal_colour colourless
_exptl_crystal_density_diffrn 2.036
_exptl_crystal_description plate
_exptl_crystal_F_000 968
_exptl_crystal_recrystallization_method 'The compound was crystallized by diffusion of hexane in CHCl3 at 25 \%C'
_exptl_crystal_size_max 0.180
_exptl_crystal_size_mid 0.100
_exptl_crystal_size_min 0.040
_refine_diff_density_max 0.968
_refine_diff_density_min -0.769
_refine_diff_density_rms 0.079
_refine_ls_extinction_coef .
_refine_ls_extinction_method none
_refine_ls_goodness_of_fit_ref 1.146
_refine_ls_hydrogen_treatment constr
_refine_ls_matrix_type full
_refine_ls_number_parameters 199
_refine_ls_number_reflns 5095
_refine_ls_number_restraints 0
_refine_ls_restrained_S_all 1.146
_refine_ls_R_factor_all 0.0147
_refine_ls_R_factor_gt 0.0131
_refine_ls_shift/su_max 0.008
_refine_ls_shift/su_mean 0.000
_refine_ls_structure_factor_coef Fsqd
_refine_ls_weighting_details 'w=1/[\s^2^(Fo^2^)+(0.0071P)^2^+1.4600P] where P=(Fo^2^+2Fc^2^)/3'
_refine_ls_weighting_scheme calc
_refine_ls_wR_factor_gt 0.0290
_refine_ls_wR_factor_ref 0.0296
_reflns_Friedel_coverage 0.000
_reflns_Friedel_fraction_full .
_reflns_Friedel_fraction_max .
_reflns_number_gt 4855
_reflns_number_total 5095
_reflns_threshold_expression 'I > 2\s(I)'
_cod_data_source_file mo_BreitMR_5_783_0m_a-finalcif-Kopie.cif
_cod_data_source_block BreitMR_5_783
_cod_depositor_comments
;Releasing structure 3000277 into public domain as personal
 communication to COD.
;
_cod_original_sg_symbol_H-M 'P 21/n'
_cod_database_code 3000277
_cod_database_fobs_code 3000277
_shelx_shelxl_version_number 2018/3
_shelx_space_group_comment
;
The symmetry employed for this shelxl refinement is uniquely defined
by the following loop, which should always be used as a source of
symmetry information in preference to the above space-group names.
They are only intended as comments.
;
_shelx_estimated_absorpt_t_min 0.292
_shelx_estimated_absorpt_t_max 0.713
_olex2_diffrn_ambient_temperature_device 'Oxford Cryostream 800'

loop_
_space_group_symop_operation_xyz
'x, y, z'
'-x+1/2, y+1/2, -z+1/2'
'-x, -y, -z'
'x-1/2, -y-1/2, z-1/2'

loop_
_atom_site_label
_atom_site_type_symbol
_atom_site_fract_x
_atom_site_fract_y
_atom_site_fract_z
_atom_site_U_iso_or_equiv
_atom_site_adp_type
_atom_site_occupancy
_atom_site_site_symmetry_order
_atom_site_calc_flag
_atom_site_refinement_flags_posn
_atom_site_refinement_flags_adp
_atom_site_refinement_flags_occupancy
_atom_site_disorder_assembly
_atom_site_disorder_group
Au1 Au 0.53256(2) 0.76604(2) 0.67097(2) 0.01582(2) Uani 1 1 d . . . . .
O1 O 0.5775(2) 0.34952(13) 0.49256(7) 0.0322(3) Uani 1 1 d . . . . .
N1 N 0.49713(18) 0.45108(13) 0.59528(8) 0.0187(3) Uani 1 1 d . . . . .
H1 H 0.468465 0.513494 0.567341 0.022 Uiso 1 1 calc R U . . .
Cl1 Cl 0.68530(5) 0.93464(4) 0.64781(2) 0.02189(8) Uani 1 1 d . . . . .
P1 P 0.38597(5) 0.60366(4) 0.69964(2) 0.01501(8) Uani 1 1 d . . . . .
C1 C 0.47617(19) 0.46064(15) 0.67012(9) 0.0157(3) Uani 1 1 d . . . . .
C2 C 0.5207(2) 0.36737(16) 0.71593(10) 0.0193(3) Uani 1 1 d . . . . .
H2 H 0.508875 0.374006 0.767939 0.023 Uiso 1 1 calc R U . . .
C3 C 0.5852(2) 0.25997(16) 0.68403(10) 0.0217(3) Uani 1 1 d . . . . .
H3 H 0.616425 0.193856 0.715144 0.026 Uiso 1 1 calc R U . . .
C4 C 0.6031(2) 0.25022(15) 0.60958(10) 0.0212(3) Uani 1 1 d . . . . .
H4 H 0.644336 0.176743 0.589411 0.025 Uiso 1 1 calc R U . . .
C5 C 0.5604(2) 0.34969(16) 0.56101(10) 0.0213(3) Uani 1 1 d . . . . .
C6 C 0.3608(2) 0.58957(15) 0.79873(9) 0.0170(3) Uani 1 1 d . . . . .
C9 C 0.3309(2) 0.57596(19) 0.95150(10) 0.0272(4) Uani 1 1 d . . . . .
H9 H 0.320898 0.571170 1.003677 0.033 Uiso 1 1 calc R U . . .
C8 C 0.2115(2) 0.53201(18) 0.90576(10) 0.0250(4) Uani 1 1 d . . . . .
H8 H 0.119470 0.496970 0.926537 0.030 Uiso 1 1 calc R U . . .
C7 C 0.2256(2) 0.53891(17) 0.82929(10) 0.0219(3) Uani 1 1 d . . . . .
H7 H 0.142958 0.509050 0.797938 0.026 Uiso 1 1 calc R U . . .
C10 C 0.4661(2) 0.6273(2) 0.92120(11) 0.0306(4) Uani 1 1 d . . . . .
H10 H 0.548082 0.657574 0.952786 0.037 Uiso 1 1 calc R U . . .
C11 C 0.4813(2) 0.63449(19) 0.84515(10) 0.0244(4) Uani 1 1 d . . . . .
H11 H 0.573371 0.669822 0.824592 0.029 Uiso 1 1 calc R U . . .
C12 C 0.1923(2) 0.59557(16) 0.65576(9) 0.0182(3) Uani 1 1 d . . . . .
C13 C 0.1120(2) 0.48417(19) 0.64835(12) 0.0294(4) Uani 1 1 d . . . . .
H13 H 0.160019 0.410521 0.665409 0.035 Uiso 1 1 calc R U . . .
C14 C -0.0386(3) 0.4815(2) 0.61586(14) 0.0390(5) Uani 1 1 d . . . . .
H14 H -0.093454 0.405963 0.610603 0.047 Uiso 1 1 calc R U . . .
C15 C -0.1084(2) 0.5895(2) 0.59119(12) 0.0344(5) Uani 1 1 d . . . . .
H15 H -0.211456 0.587797 0.569419 0.041 Uiso 1 1 calc R U . . .
C16 C -0.0289(2) 0.6993(2) 0.59814(11) 0.0290(4) Uani 1 1 d . . . . .
H16 H -0.077579 0.772779 0.581301 0.035 Uiso 1 1 calc R U . . .
C17 C 0.1216(2) 0.70291(17) 0.62954(10) 0.0224(3) Uani 1 1 d . . . . .
H17 H 0.176665 0.778542 0.633230 0.027 Uiso 1 1 calc R U . . .

loop_
_atom_site_aniso_label
_atom_site_aniso_U_11
_atom_site_aniso_U_22
_atom_site_aniso_U_33
_atom_site_aniso_U_23
_atom_site_aniso_U_13
_atom_site_aniso_U_12
Au1 0.01832(3) 0.01265(3) 0.01656(3) 0.00089(2) 0.00241(2) -0.00006(2)
O1 0.0559(10) 0.0229(7) 0.0180(6) 0.0015(5) 0.0067(6) 0.0131(6)
N1 0.0266(7) 0.0148(6) 0.0149(6) 0.0022(5) 0.0017(5) 0.0041(5)
Cl1 0.02198(19) 0.01547(17) 0.0284(2) 0.00332(15) 0.00454(16) -0.00161(14)
P1 0.01711(18) 0.01301(18) 0.01493(18) 0.00059(14) 0.00073(14) -0.00005(14)
C1 0.0172(7) 0.0144(7) 0.0156(7) 0.0004(5) 0.0014(6) -0.0005(6)
C2 0.0231(8) 0.0180(8) 0.0169(7) 0.0027(6) 0.0004(6) 0.0016(6)
C3 0.0265(8) 0.0164(8) 0.0223(8) 0.0057(6) 0.0006(7) 0.0037(6)
C4 0.0275(9) 0.0142(7) 0.0221(8) 0.0020(6) 0.0024(7) 0.0035(6)
C5 0.0273(9) 0.0167(8) 0.0200(8) 0.0005(6) 0.0023(7) 0.0031(6)
C6 0.0198(8) 0.0152(7) 0.0159(7) -0.0003(6) 0.0011(6) 0.0010(6)
C9 0.0339(10) 0.0315(10) 0.0165(8) -0.0011(7) 0.0038(7) -0.0029(8)
C8 0.0278(9) 0.0263(9) 0.0210(8) 0.0009(7) 0.0057(7) -0.0052(7)
C7 0.0231(8) 0.0223(8) 0.0203(8) 0.0004(6) 0.0024(6) -0.0054(7)
C10 0.0290(10) 0.0453(12) 0.0174(8) -0.0027(8) -0.0016(7) -0.0097(9)
C11 0.0206(8) 0.0345(10) 0.0180(8) -0.0008(7) 0.0015(6) -0.0059(7)
C12 0.0184(7) 0.0200(8) 0.0163(7) 0.0006(6) 0.0003(6) 0.0017(6)
C13 0.0258(9) 0.0231(9) 0.0389(11) 0.0041(8) -0.0082(8) -0.0023(7)
C14 0.0295(11) 0.0353(12) 0.0518(14) 0.0018(10) -0.0135(10) -0.0078(9)
C15 0.0203(9) 0.0485(13) 0.0341(11) 0.0040(9) -0.0056(8) 0.0026(9)
C16 0.0258(9) 0.0339(10) 0.0273(9) 0.0059(8) 0.0004(7) 0.0101(8)
C17 0.0245(8) 0.0208(8) 0.0219(8) 0.0019(6) 0.0039(7) 0.0056(7)

loop_
_atom_type_symbol
_atom_type_description
_atom_type_scat_dispersion_real
_atom_type_scat_dispersion_imag
_atom_type_scat_source
C C 0.0033 0.0016 'International Tables Vol C Tables 4.2.6.8 and 6.1.1.4'
H H 0.0000 0.0000 'International Tables Vol C Tables 4.2.6.8 and 6.1.1.4'
Au Au -2.0133 8.8022 'International Tables Vol C Tables 4.2.6.8 and 6.1.1.4'
Cl Cl 0.1484 0.1585 'International Tables Vol C Tables 4.2.6.8 and 6.1.1.4'
N N 0.0061 0.0033 'International Tables Vol C Tables 4.2.6.8 and 6.1.1.4'
O O 0.0106 0.0060 'International Tables Vol C Tables 4.2.6.8 and 6.1.1.4'
P P 0.1023 0.0942 'International Tables Vol C Tables 4.2.6.8 and 6.1.1.4'

loop_
_geom_angle_atom_site_label_1
_geom_angle_atom_site_label_2
_geom_angle_atom_site_label_3
_geom_angle
_geom_angle_site_symmetry_1
_geom_angle_site_symmetry_3
P1 Au1 Cl1 177.086(16) . .
C1 N1 C5 124.13(15) . .
C1 N1 H1 117.9 . .
C5 N1 H1 117.9 . .
C12 P1 C6 107.99(8) . .
C12 P1 C1 102.11(8) . .
C6 P1 C1 105.85(7) . .
C12 P1 Au1 116.06(6) . .
C6 P1 Au1 111.82(6) . .
C1 P1 Au1 112.14(6) . .
C2 C1 N1 120.28(15) . .
C2 C1 P1 125.15(13) . .
N1 C1 P1 114.57(12) . .
C1 C2 C3 118.35(16) . .
C1 C2 H2 120.8 . .
C3 C2 H2 120.8 . .
C4 C3 C2 121.07(16) . .
C4 C3 H3 119.5 . .
C2 C3 H3 119.5 . .
C3 C4 C5 120.90(16) . .
C3 C4 H4 119.5 . .
C5 C4 H4 119.5 . .
O1 C5 N1 119.88(16) . .
O1 C5 C4 124.88(16) . .
N1 C5 C4 115.24(15) . .
C7 C6 C11 119.74(16) . .
C7 C6 P1 122.40(13) . .
C11 C6 P1 117.84(13) . .
C8 C9 C10 120.05(17) . .
C8 C9 H9 120.0 . .
C10 C9 H9 120.0 . .
C9 C8 C7 120.18(17) . .
C9 C8 H8 119.9 . .
C7 C8 H8 119.9 . .
C8 C7 C6 119.99(17) . .
C8 C7 H7 120.0 . .
C6 C7 H7 120.0 . .
C11 C10 C9 120.20(18) . .
C11 C10 H10 119.9 . .
C9 C10 H10 119.9 . .
C10 C11 C6 119.84(17) . .
C10 C11 H11 120.1 . .
C6 C11 H11 120.1 . .
C17 C12 C13 119.59(17) . .
C17 C12 P1 119.17(14) . .
C13 C12 P1 121.24(14) . .
C14 C13 C12 119.82(19) . .
C14 C13 H13 120.1 . .
C12 C13 H13 120.1 . .
C15 C14 C13 119.8(2) . .
C15 C14 H14 120.1 . .
C13 C14 H14 120.1 . .
C16 C15 C14 120.32(19) . .
C16 C15 H15 119.8 . .
C14 C15 H15 119.8 . .
C15 C16 C17 120.37(19) . .
C15 C16 H16 119.8 . .
C17 C16 H16 119.8 . .
C16 C17 C12 120.04(18) . .
C16 C17 H17 120.0 . .
C12 C17 H17 120.0 . .

loop_
_geom_bond_atom_site_label_1
_geom_bond_atom_site_label_2
_geom_bond_distance
_geom_bond_site_symmetry_2
Au1 P1 2.2293(4) .
Au1 Cl1 2.2913(4) .
O1 C5 1.248(2) .
N1 C1 1.372(2) .
N1 C5 1.381(2) .
N1 H1 0.8800 .
P1 C12 1.8098(18) .
P1 C6 1.8144(17) .
P1 C1 1.8217(17) .
C1 C2 1.362(2) .
C2 C3 1.420(2) .
C2 H2 0.9500 .
C3 C4 1.361(3) .
C3 H3 0.9500 .
C4 C5 1.439(2) .
C4 H4 0.9500 .
C6 C7 1.393(2) .
C6 C11 1.398(2) .
C9 C8 1.380(3) .
C9 C10 1.394(3) .
C9 H9 0.9500 .
C8 C7 1.392(2) .
C8 H8 0.9500 .
C7 H7 0.9500 .
C10 C11 1.385(3) .
C10 H10 0.9500 .
C11 H11 0.9500 .
C12 C17 1.395(2) .
C12 C13 1.398(3) .
C13 C14 1.394(3) .
C13 H13 0.9500 .
C14 C15 1.390(3) .
C14 H14 0.9500 .
C15 C16 1.379(3) .
C15 H15 0.9500 .
C16 C17 1.385(3) .
C16 H16 0.9500 .
C17 H17 0.9500 .

loop_
_geom_hbond_atom_site_label_D
_geom_hbond_atom_site_label_H
_geom_hbond_atom_site_label_A
_geom_hbond_distance_DH
_geom_hbond_distance_HA
_geom_hbond_distance_DA
_geom_hbond_angle_DHA
_geom_hbond_site_symmetry_A
_geom_hbond_publ_flag
N1 H1 O1 0.88 1.88 2.762(2) 175.9 3_666 yes

loop_
_geom_torsion_atom_site_label_1
_geom_torsion_atom_site_label_2
_geom_torsion_atom_site_label_3
_geom_torsion_atom_site_label_4
_geom_torsion
_geom_torsion_site_symmetry_1
_geom_torsion_site_symmetry_2
_geom_torsion_site_symmetry_3
_geom_torsion_site_symmetry_4
C5 N1 C1 C2 1.0(3) . . . .
C5 N1 C1 P1 -178.68(14) . . . .
C12 P1 C1 C2 -115.83(16) . . . .
C6 P1 C1 C2 -2.92(18) . . . .
Au1 P1 C1 C2 119.26(15) . . . .
C12 P1 C1 N1 63.79(14) . . . .
C6 P1 C1 N1 176.70(12) . . . .
Au1 P1 C1 N1 -61.12(13) . . . .
N1 C1 C2 C3 -1.5(3) . . . .
P1 C1 C2 C3 178.12(14) . . . .
C1 C2 C3 C4 0.3(3) . . . .
C2 C3 C4 C5 1.4(3) . . . .
C1 N1 C5 O1 -178.90(18) . . . .
C1 N1 C5 C4 0.7(3) . . . .
C3 C4 C5 O1 177.7(2) . . . .
C3 C4 C5 N1 -1.9(3) . . . .
C12 P1 C6 C7 20.19(17) . . . .
C1 P1 C6 C7 -88.56(16) . . . .
Au1 P1 C6 C7 149.05(13) . . . .
C12 P1 C6 C11 -158.23(14) . . . .
C1 P1 C6 C11 93.02(15) . . . .
Au1 P1 C6 C11 -29.36(16) . . . .
C10 C9 C8 C7 0.0(3) . . . .
C9 C8 C7 C6 0.4(3) . . . .
C11 C6 C7 C8 -0.7(3) . . . .
P1 C6 C7 C8 -179.04(14) . . . .
C8 C9 C10 C11 0.0(3) . . . .
C9 C10 C11 C6 -0.2(3) . . . .
C7 C6 C11 C10 0.6(3) . . . .
P1 C6 C11 C10 179.04(16) . . . .
C6 P1 C12 C17 103.91(15) . . . .
C1 P1 C12 C17 -144.79(14) . . . .
Au1 P1 C12 C17 -22.51(16) . . . .
C6 P1 C12 C13 -75.48(17) . . . .
C1 P1 C12 C13 35.82(17) . . . .
Au1 P1 C12 C13 158.09(14) . . . .
C17 C12 C13 C14 -0.9(3) . . . .
P1 C12 C13 C14 178.47(18) . . . .
C12 C13 C14 C15 -0.2(4) . . . .
C13 C14 C15 C16 0.5(4) . . . .
C14 C15 C16 C17 0.2(3) . . . .
C15 C16 C17 C12 -1.3(3) . . . .
C13 C12 C17 C16 1.7(3) . . . .
P1 C12 C17 C16 -177.73(14) . . . .
